data_7108683
loop_
_publ_author_name
'Eustina Batisai'
'Matteo Lusi'
'Tia Jacobs'
'Leonard J. Barbour'

_publ_section_title
;
 A mechanochemically synthesised solid solution enables engineering of the
 sorption properties of a Werner clathrate
;
_journal_name_full Chem.Commun.
_journal_page_first 12171
_journal_paper_doi 10.1039/c2cc37261d
_journal_volume 48
_journal_year 2012
_chemical_formula_moiety 'C44 H36 Cl2 N4 Ni, C8, C8 H10'
_chemical_formula_sum 'C60 H46 Cl2 N4 Ni'
_chemical_formula_weight 952.62
_chemical_name_systematic
;
?
;
_space_group_IT_number 2
_symmetry_cell_setting triclinic
_symmetry_space_group_name_Hall '-P 1'
_symmetry_space_group_name_H-M 'P -1'
_atom_sites_solution_hydrogens geom
_atom_sites_solution_primary direct
_atom_sites_solution_secondary difmap
_audit_creation_method SHELXL-97
_cell_angle_alpha 89.157(2)
_cell_angle_beta 77.167(2)
_cell_angle_gamma 88.118(2)
_cell_formula_units_Z 2
_cell_length_a 12.6484(13)
_cell_length_b 12.7069(13)
_cell_length_c 15.9544(17)
_cell_measurement_reflns_used 9239
_cell_measurement_temperature 100(2)
_cell_measurement_theta_max 30.69
_cell_measurement_theta_min 2.62
_cell_volume 2498.8(5)
_computing_cell_refinement 'SAINT (Bruker, 2009)'
_computing_data_collection 'APEX2 (Bruker, 2009)'
_computing_data_reduction SAINT
_computing_molecular_graphics 'X-Seed (Barbour 2001)'
_computing_structure_refinement 'SHELXL (Sheldrick, 2008)'
_computing_structure_solution 'SHELXS (Sheldrick, 2008)'
_diffrn_ambient_temperature 100(2)
_diffrn_measured_fraction_theta_full 0.997
_diffrn_measured_fraction_theta_max 0.915
_diffrn_measurement_device_type 'Bruker Duo CCD Area Detector'
_diffrn_radiation_monochromator graphite
_diffrn_radiation_source 'fine-focus sealed tube'
_diffrn_radiation_type MoK\a
_diffrn_radiation_wavelength 0.71073
_diffrn_reflns_av_R_equivalents 0.0378
_diffrn_reflns_av_sigmaI/netI 0.0483
_diffrn_reflns_limit_h_max 17
_diffrn_reflns_limit_h_min -17
_diffrn_reflns_limit_k_max 17
_diffrn_reflns_limit_k_min -18
_diffrn_reflns_limit_l_max 22
_diffrn_reflns_limit_l_min -22
_diffrn_reflns_number 37396
_diffrn_reflns_theta_full 25.00
_diffrn_reflns_theta_max 30.94
_diffrn_reflns_theta_min 1.65
_exptl_absorpt_coefficient_mu 0.538
_exptl_absorpt_correction_T_max 0.9382
_exptl_absorpt_correction_T_min 0.7899
_exptl_absorpt_correction_type multi-scan
_exptl_absorpt_process_details 'SADABS (Bruker, 2002)'
_exptl_crystal_colour green
_exptl_crystal_density_diffrn 1.266
_exptl_crystal_density_method 'not measured'
_exptl_crystal_description plate
_exptl_crystal_F_000 992
_exptl_crystal_size_max 0.46
_exptl_crystal_size_mid 0.33
_exptl_crystal_size_min 0.12
_refine_diff_density_max 0.908
_refine_diff_density_min -0.504
_refine_diff_density_rms 0.073
_refine_ls_extinction_method none
_refine_ls_goodness_of_fit_ref 1.030
_refine_ls_hydrogen_treatment constr
_refine_ls_matrix_type full
_refine_ls_number_parameters 599
_refine_ls_number_reflns 14495
_refine_ls_number_restraints 0
_refine_ls_restrained_S_all 1.030
_refine_ls_R_factor_all 0.0661
_refine_ls_R_factor_gt 0.0459
_refine_ls_shift/su_max 0.001
_refine_ls_shift/su_mean 0.000
_refine_ls_structure_factor_coef Fsqd
_refine_ls_weighting_details 'calc w=1/[\s^2^(Fo^2^)+(0.0526P)^2^+1.9785P] where P=(Fo^2^+2Fc^2^)/3'
_refine_ls_weighting_scheme calc
_refine_ls_wR_factor_gt 0.1135
_refine_ls_wR_factor_ref 0.1247
_reflns_number_gt 10915
_reflns_number_total 14495
_reflns_threshold_expression >2sigma(I)
_cod_data_source_file c2cc37261d.txt
_cod_data_source_block c:3
_cod_original_cell_volume 2498.8(4)
_cod_original_sg_symbol_H-M P-1
_cod_database_code 7108683

loop_
_symmetry_equiv_pos_as_xyz
'x, y, z'
'-x, -y, -z'

loop_
_atom_site_label
_atom_site_type_symbol
_atom_site_fract_x
_atom_site_fract_y
_atom_site_fract_z
_atom_site_U_iso_or_equiv
_atom_site_adp_type
_atom_site_occupancy
_atom_site_symmetry_multiplicity
_atom_site_calc_flag
_atom_site_refinement_flags
_atom_site_disorder_assembly
_atom_site_disorder_group
Ni1 Ni 0.937782(19) 0.096960(18) 0.270268(15) 0.01346(6) Uani 1 1 d . . .
Cl1 Cl 0.85098(4) 0.04813(4) 0.41590(3) 0.01723(9) Uani 1 1 d . . .
N1 N 0.96732(13) 0.24729(12) 0.31401(10) 0.0155(3) Uani 1 1 d . . .
Cl2 Cl 1.03582(4) 0.14788(4) 0.12399(3) 0.01756(9) Uani 1 1 d . . .
C2 C 1.06187(16) 0.29491(16) 0.28391(13) 0.0205(4) Uani 1 1 d . . .
H2 H 1.1173 0.2575 0.2446 0.025 Uiso 1 1 calc R . .
C3 C 1.08268(17) 0.39530(16) 0.30710(13) 0.0224(4) Uani 1 1 d . . .
H3 H 1.1512 0.4248 0.2839 0.027 Uiso 1 1 calc R . .
C4 C 1.00327(16) 0.45373(15) 0.36458(12) 0.0173(4) Uani 1 1 d . . .
C5 C 0.90624(16) 0.40261(15) 0.39695(13) 0.0213(4) Uani 1 1 d . . .
H5 H 0.8497 0.4374 0.4372 0.026 Uiso 1 1 calc R . .
C6 C 0.89199(16) 0.30164(15) 0.37085(13) 0.0187(4) Uani 1 1 d . . .
H6 H 0.8253 0.2691 0.3945 0.022 Uiso 1 1 calc R . .
C7 C 1.02045(17) 0.56365(15) 0.38905(13) 0.0198(4) Uani 1 1 d . . .
C8 C 1.1190(2) 0.61148(18) 0.36040(18) 0.0356(6) Uani 1 1 d . . .
H8 H 1.1776 0.5732 0.3251 0.043 Uiso 1 1 calc R . .
C9 C 1.1336(2) 0.71499(19) 0.38255(19) 0.0403(6) Uani 1 1 d . . .
H9 H 1.2020 0.7460 0.3623 0.048 Uiso 1 1 calc R . .
C10 C 1.0503(2) 0.77261(17) 0.43324(15) 0.0325(5) Uani 1 1 d . . .
H10 H 1.0606 0.8431 0.4480 0.039 Uiso 1 1 calc R . .
C11 C 0.9515(2) 0.72625(18) 0.46242(15) 0.0320(5) Uani 1 1 d . . .
H11 H 0.8932 0.7654 0.4973 0.038 Uiso 1 1 calc R . .
C12 C 0.9364(2) 0.62267(17) 0.44124(14) 0.0267(4) Uani 1 1 d . . .
H12 H 0.8682 0.5917 0.4625 0.032 Uiso 1 1 calc R . .
N13 N 1.08715(13) 0.03713(12) 0.29167(10) 0.0155(3) Uani 1 1 d . . .
C14 C 1.12169(15) 0.06106(15) 0.36284(12) 0.0167(4) Uani 1 1 d . . .
H14 H 1.0757 0.1039 0.4050 0.020 Uiso 1 1 calc R . .
C15 C 1.22089(15) 0.02645(15) 0.37772(12) 0.0167(4) Uani 1 1 d . . .
H15 H 1.2428 0.0480 0.4279 0.020 Uiso 1 1 calc R . .
C16 C 1.28904(15) -0.04041(14) 0.31862(12) 0.0152(3) Uani 1 1 d . . .
C17 C 1.25146(15) -0.06639(15) 0.24577(12) 0.0172(4) Uani 1 1 d . . .
H17 H 1.2939 -0.1120 0.2039 0.021 Uiso 1 1 calc R . .
C18 C 1.15283(16) -0.02593(15) 0.23452(12) 0.0171(4) Uani 1 1 d . . .
H18 H 1.1302 -0.0436 0.1837 0.021 Uiso 1 1 calc R . .
C19 C 1.39484(15) -0.08041(15) 0.33353(13) 0.0184(4) Uani 1 1 d . . .
C20 C 1.47902(17) -0.11189(16) 0.26483(14) 0.0237(4) Uani 1 1 d . . .
H20 H 1.4671 -0.1103 0.2081 0.028 Uiso 1 1 calc R . .
C21 C 1.57970(18) -0.14548(18) 0.27833(16) 0.0293(5) Uani 1 1 d . . .
H21 H 1.6360 -0.1665 0.2310 0.035 Uiso 1 1 calc R . .
C22 C 1.59802(18) -0.14832(18) 0.36110(17) 0.0306(5) Uani 1 1 d . . .
H22 H 1.6671 -0.1702 0.3704 0.037 Uiso 1 1 calc R . .
C23 C 1.51513(19) -0.11914(19) 0.42986(16) 0.0306(5) Uani 1 1 d . . .
H23 H 1.5272 -0.1220 0.4865 0.037 Uiso 1 1 calc R . .
C24 C 1.41414(17) -0.08557(17) 0.41665(14) 0.0233(4) Uani 1 1 d . . .
H24 H 1.3579 -0.0660 0.4644 0.028 Uiso 1 1 calc R . .
N25 N 0.90778(13) -0.05265(12) 0.22416(10) 0.0159(3) Uani 1 1 d . . .
C26 C 0.90733(16) -0.13868(15) 0.27435(12) 0.0184(4) Uani 1 1 d . . .
H26 H 0.9139 -0.1295 0.3319 0.022 Uiso 1 1 calc R . .
C27 C 0.89780(16) -0.23964(15) 0.24650(12) 0.0187(4) Uani 1 1 d . . .
H27 H 0.8979 -0.2977 0.2846 0.022 Uiso 1 1 calc R . .
C28 C 0.88797(15) -0.25628(15) 0.16222(12) 0.0165(3) Uani 1 1 d . . .
C29 C 0.88647(16) -0.16660(15) 0.11024(12) 0.0175(4) Uani 1 1 d . . .
H29 H 0.8785 -0.1734 0.0528 0.021 Uiso 1 1 calc R . .
C30 C 0.89673(16) -0.06803(15) 0.14309(12) 0.0176(4) Uani 1 1 d . . .
H30 H 0.8959 -0.0083 0.1067 0.021 Uiso 1 1 calc R . .
C31 C 0.88346(16) -0.36357(15) 0.12840(12) 0.0177(4) Uani 1 1 d . . .
C32 C 0.94366(16) -0.44706(15) 0.15487(12) 0.0191(4) Uani 1 1 d . . .
H32 H 0.9844 -0.4355 0.1970 0.023 Uiso 1 1 calc R . .
C33 C 0.94423(17) -0.54659(15) 0.11997(13) 0.0217(4) Uani 1 1 d . . .
H33 H 0.9862 -0.6025 0.1377 0.026 Uiso 1 1 calc R . .
C34 C 0.88380(17) -0.56452(16) 0.05945(13) 0.0226(4) Uani 1 1 d . . .
H34 H 0.8851 -0.6324 0.0351 0.027 Uiso 1 1 calc R . .
C35 C 0.82119(18) -0.48321(17) 0.03436(13) 0.0245(4) Uani 1 1 d . . .
H35 H 0.7781 -0.4961 -0.0060 0.029 Uiso 1 1 calc R . .
C36 C 0.82136(17) -0.38285(16) 0.06815(13) 0.0214(4) Uani 1 1 d . . .
H36 H 0.7792 -0.3273 0.0502 0.026 Uiso 1 1 calc R . .
N37 N 0.78652(13) 0.15373(12) 0.24745(10) 0.0156(3) Uani 1 1 d . . .
C38 C 0.69166(16) 0.11254(15) 0.28726(13) 0.0187(4) Uani 1 1 d . . .
H38 H 0.6920 0.0604 0.3305 0.022 Uiso 1 1 calc R . .
C39 C 0.59344(16) 0.14285(15) 0.26803(12) 0.0185(4) Uani 1 1 d . . .
H39 H 0.5285 0.1114 0.2976 0.022 Uiso 1 1 calc R . .
C40 C 0.58998(15) 0.21970(14) 0.20511(12) 0.0164(3) Uani 1 1 d . . .
C41 C 0.68831(16) 0.26356(15) 0.16578(13) 0.0182(4) Uani 1 1 d . . .
H41 H 0.6902 0.3172 0.1234 0.022 Uiso 1 1 calc R . .
C42 C 0.78310(15) 0.22916(15) 0.18826(13) 0.0184(4) Uani 1 1 d . . .
H42 H 0.8490 0.2604 0.1605 0.022 Uiso 1 1 calc R . .
C43 C 0.48801(15) 0.24984(15) 0.17798(12) 0.0172(4) Uani 1 1 d . . .
C44 C 0.40980(15) 0.17536(16) 0.17662(12) 0.0191(4) Uani 1 1 d . . .
H44 H 0.4206 0.1055 0.1957 0.023 Uiso 1 1 calc R . .
C45 C 0.31638(16) 0.20177(17) 0.14787(13) 0.0219(4) Uani 1 1 d . . .
H45 H 0.2642 0.1500 0.1467 0.026 Uiso 1 1 calc R . .
C46 C 0.29950(16) 0.30410(18) 0.12084(13) 0.0233(4) Uani 1 1 d . . .
H46 H 0.2355 0.3226 0.1014 0.028 Uiso 1 1 calc R . .
C47 C 0.37638(17) 0.37942(17) 0.12223(14) 0.0247(4) Uani 1 1 d . . .
H47 H 0.3647 0.4494 0.1038 0.030 Uiso 1 1 calc R . .
C48 C 0.47034(16) 0.35277(16) 0.15051(14) 0.0218(4) Uani 1 1 d . . .
H48 H 0.5226 0.4046 0.1512 0.026 Uiso 1 1 calc R . .
C49 C 0.4909(2) 0.6646(2) 0.11079(18) 0.0410(6) Uani 1 1 d . . .
H49A H 0.5112 0.6036 0.0731 0.061 Uiso 1 1 calc R . .
H49B H 0.4723 0.6408 0.1708 0.061 Uiso 1 1 calc R . .
H49C H 0.5520 0.7120 0.1027 0.061 Uiso 1 1 calc R . .
C50 C 0.39452(19) 0.72198(18) 0.08894(15) 0.0283(5) Uani 1 1 d . . .
C51 C 0.2893(2) 0.68607(19) 0.11841(16) 0.0349(6) Uani 1 1 d . . .
H51 H 0.2779 0.6246 0.1535 0.042 Uiso 1 1 calc R . .
C52 C 0.2017(2) 0.7391(2) 0.09705(17) 0.0381(6) Uani 1 1 d . . .
H52 H 0.1309 0.7132 0.1171 0.046 Uiso 1 1 calc R . .
C53 C 0.2161(2) 0.8290(2) 0.04704(16) 0.0347(6) Uani 1 1 d . . .
H53 H 0.1553 0.8643 0.0324 0.042 Uiso 1 1 calc R . .
C54 C 0.3193(2) 0.86836(19) 0.01790(14) 0.0304(5) Uani 1 1 d . . .
C55 C 0.3351(3) 0.9688(2) -0.03452(18) 0.0437(6) Uani 1 1 d . . .
H55A H 0.3082 0.9603 -0.0870 0.066 Uiso 1 1 calc R . .
H55B H 0.4124 0.9842 -0.0498 0.066 Uiso 1 1 calc R . .
H55C H 0.2949 1.0269 -0.0007 0.066 Uiso 1 1 calc R . .
C56 C 0.40729(18) 0.81320(18) 0.03901(14) 0.0266(4) Uani 1 1 d . . .
H56 H 0.4782 0.8389 0.0186 0.032 Uiso 1 1 calc R . .
C1 C 0.6470(3) 0.5633(4) 0.4687(3) 0.0272(9) Uiso 0.640(7) 1 d P A 1
C13 C 0.6451(4) 0.5774(4) 0.5570(4) 0.0374(12) Uiso 0.640(7) 1 d P A 1
C25 C 0.6232(4) 0.3767(4) 0.4818(4) 0.0391(11) Uiso 0.640(7) 1 d P A 1
C37 C 0.6551(5) 0.6883(5) 0.5898(4) 0.0515(14) Uiso 0.640(7) 1 d P A 1
C57 C 0.6390(4) 0.4675(4) 0.4330(3) 0.0384(11) Uiso 0.640(7) 1 d P A 1
C58 C 0.6286(4) 0.4881(4) 0.6092(4) 0.0469(13) Uiso 0.640(7) 1 d P A 1
C59 C 0.6187(4) 0.3898(5) 0.5710(4) 0.0499(13) Uiso 0.640(7) 1 d P A 1
C60 C 0.6477(4) 0.4587(5) 0.3354(4) 0.0564(15) Uiso 0.640(7) 1 d P A 1
C61 C 0.6417(6) 0.4946(6) 0.3968(5) 0.0316(17) Uiso 0.360(7) 1 d P A 2
C62 C 0.6276(9) 0.3924(9) 0.4297(8) 0.061(3) Uiso 0.360(7) 1 d P A 2
C63 C 0.6247(7) 0.3776(7) 0.5205(7) 0.043(2) Uiso 0.360(7) 1 d P A 2
C64 C 0.6473(8) 0.5176(8) 0.3031(7) 0.056(3) Uiso 0.360(7) 1 d P A 2
C65 C 0.6534(7) 0.5854(8) 0.4468(6) 0.037(2) Uiso 0.360(7) 1 d P A 2
C66 C 0.6418(9) 0.5546(9) 0.5378(8) 0.051(3) Uiso 0.360(7) 1 d P A 2
C67 C 0.6461(9) 0.6515(10) 0.6030(7) 0.054(3) Uiso 0.360(7) 1 d P A 2
C68 C 0.6312(11) 0.4530(12) 0.5744(9) 0.076(3) Uiso 0.360(7) 1 d P A 2

loop_
_atom_site_aniso_label
_atom_site_aniso_U_11
_atom_site_aniso_U_22
_atom_site_aniso_U_33
_atom_site_aniso_U_23
_atom_site_aniso_U_13
_atom_site_aniso_U_12
Ni1 0.01434(12) 0.01367(11) 0.01246(11) -0.00039(8) -0.00333(8) 0.00061(8)
Cl1 0.0189(2) 0.0190(2) 0.01314(19) 0.00042(15) -0.00230(15) -0.00016(16)
N1 0.0145(7) 0.0166(7) 0.0156(7) 0.0002(6) -0.0041(6) 0.0004(6)
Cl2 0.0186(2) 0.0199(2) 0.01375(19) 0.00099(16) -0.00273(16) -0.00107(16)
C2 0.0175(9) 0.0229(10) 0.0199(9) -0.0045(7) -0.0012(7) -0.0009(7)
C3 0.0194(9) 0.0239(10) 0.0238(10) -0.0019(8) -0.0041(8) -0.0053(8)
C4 0.0207(9) 0.0154(8) 0.0178(8) 0.0015(7) -0.0088(7) -0.0007(7)
C5 0.0189(9) 0.0171(9) 0.0258(10) -0.0034(7) -0.0003(8) 0.0016(7)
C6 0.0164(9) 0.0174(9) 0.0209(9) -0.0012(7) -0.0012(7) 0.0008(7)
C7 0.0282(10) 0.0141(8) 0.0199(9) 0.0031(7) -0.0116(8) -0.0011(7)
C8 0.0318(13) 0.0218(11) 0.0503(15) -0.0009(10) -0.0026(11) -0.0055(9)
C9 0.0411(14) 0.0226(11) 0.0579(17) 0.0040(11) -0.0111(12) -0.0136(10)
C10 0.0570(16) 0.0175(10) 0.0292(11) 0.0037(8) -0.0222(11) -0.0080(10)
C11 0.0525(15) 0.0219(10) 0.0233(10) -0.0058(8) -0.0114(10) -0.0013(10)
C12 0.0378(12) 0.0218(10) 0.0213(10) -0.0047(8) -0.0075(9) -0.0038(9)
N13 0.0172(7) 0.0162(7) 0.0130(7) -0.0005(6) -0.0033(6) 0.0013(6)
C14 0.0174(9) 0.0180(9) 0.0140(8) -0.0024(7) -0.0025(7) 0.0019(7)
C15 0.0178(9) 0.0179(9) 0.0143(8) -0.0002(7) -0.0032(7) -0.0011(7)
C16 0.0139(8) 0.0143(8) 0.0163(8) 0.0018(6) -0.0015(6) -0.0005(6)
C17 0.0180(9) 0.0159(8) 0.0166(8) -0.0035(7) -0.0019(7) 0.0021(7)
C18 0.0201(9) 0.0167(8) 0.0146(8) -0.0023(7) -0.0043(7) 0.0009(7)
C19 0.0163(9) 0.0145(8) 0.0242(9) 0.0007(7) -0.0039(7) -0.0013(7)
C20 0.0213(10) 0.0215(10) 0.0265(10) -0.0030(8) -0.0019(8) 0.0030(8)
C21 0.0189(10) 0.0257(11) 0.0410(13) -0.0029(9) -0.0022(9) 0.0037(8)
C22 0.0194(10) 0.0269(11) 0.0472(14) 0.0000(10) -0.0116(9) 0.0033(8)
C23 0.0255(11) 0.0356(12) 0.0336(12) 0.0036(10) -0.0135(9) 0.0026(9)
C24 0.0194(10) 0.0264(10) 0.0247(10) 0.0014(8) -0.0064(8) 0.0021(8)
N25 0.0159(7) 0.0165(7) 0.0155(7) 0.0000(6) -0.0044(6) 0.0009(6)
C26 0.0225(9) 0.0184(9) 0.0153(8) 0.0002(7) -0.0067(7) 0.0010(7)
C27 0.0239(10) 0.0160(8) 0.0164(9) 0.0027(7) -0.0055(7) 0.0007(7)
C28 0.0151(8) 0.0163(8) 0.0179(8) -0.0004(7) -0.0036(7) 0.0002(7)
C29 0.0210(9) 0.0184(9) 0.0142(8) -0.0003(7) -0.0062(7) -0.0002(7)
C30 0.0217(9) 0.0166(9) 0.0154(8) 0.0020(7) -0.0063(7) -0.0004(7)
C31 0.0203(9) 0.0161(8) 0.0168(8) 0.0000(7) -0.0038(7) -0.0028(7)
C32 0.0214(9) 0.0181(9) 0.0189(9) 0.0021(7) -0.0067(7) -0.0027(7)
C33 0.0251(10) 0.0158(9) 0.0230(10) 0.0021(7) -0.0025(8) -0.0023(7)
C34 0.0288(11) 0.0173(9) 0.0198(9) -0.0013(7) -0.0002(8) -0.0068(8)
C35 0.0303(11) 0.0240(10) 0.0209(10) -0.0017(8) -0.0085(8) -0.0076(8)
C36 0.0260(10) 0.0196(9) 0.0202(9) 0.0004(7) -0.0081(8) -0.0008(8)
N37 0.0155(7) 0.0136(7) 0.0179(7) -0.0001(6) -0.0040(6) -0.0010(6)
C38 0.0188(9) 0.0179(9) 0.0197(9) 0.0033(7) -0.0052(7) -0.0020(7)
C39 0.0159(9) 0.0199(9) 0.0196(9) 0.0027(7) -0.0035(7) -0.0030(7)
C40 0.0161(8) 0.0152(8) 0.0176(8) -0.0009(7) -0.0036(7) 0.0003(7)
C41 0.0179(9) 0.0159(8) 0.0211(9) 0.0042(7) -0.0052(7) -0.0022(7)
C42 0.0154(9) 0.0175(9) 0.0221(9) 0.0042(7) -0.0037(7) -0.0034(7)
C43 0.0149(8) 0.0196(9) 0.0167(8) -0.0005(7) -0.0031(7) 0.0014(7)
C44 0.0166(9) 0.0204(9) 0.0192(9) 0.0010(7) -0.0022(7) 0.0003(7)
C45 0.0161(9) 0.0286(10) 0.0207(9) -0.0002(8) -0.0029(7) -0.0027(8)
C46 0.0162(9) 0.0332(11) 0.0200(9) 0.0012(8) -0.0038(7) 0.0048(8)
C47 0.0225(10) 0.0248(10) 0.0271(10) 0.0028(8) -0.0072(8) 0.0054(8)
C48 0.0190(9) 0.0199(9) 0.0275(10) -0.0004(8) -0.0072(8) -0.0006(7)
C49 0.0434(15) 0.0379(14) 0.0395(14) -0.0061(11) -0.0062(12) 0.0112(12)
C50 0.0283(11) 0.0268(11) 0.0271(11) -0.0109(9) 0.0000(9) 0.0019(9)
C51 0.0384(13) 0.0267(11) 0.0334(12) -0.0106(9) 0.0066(10) -0.0046(10)
C52 0.0268(12) 0.0449(15) 0.0388(13) -0.0234(12) 0.0036(10) -0.0087(10)
C53 0.0279(12) 0.0464(15) 0.0308(12) -0.0210(11) -0.0083(9) 0.0042(10)
C54 0.0339(12) 0.0348(12) 0.0227(10) -0.0113(9) -0.0066(9) 0.0024(10)
C55 0.0604(18) 0.0396(14) 0.0331(13) -0.0029(11) -0.0155(13) 0.0062(13)
C56 0.0233(10) 0.0326(11) 0.0221(10) -0.0088(8) -0.0007(8) -0.0028(9)

loop_
_atom_type_symbol
_atom_type_description
_atom_type_scat_dispersion_real
_atom_type_scat_dispersion_imag
_atom_type_scat_source
C C 0.0033 0.0016 'International Tables Vol C Tables 4.2.6.8 and 6.1.1.4'
H H 0.0000 0.0000 'International Tables Vol C Tables 4.2.6.8 and 6.1.1.4'
N N 0.0061 0.0033 'International Tables Vol C Tables 4.2.6.8 and 6.1.1.4'
Cl Cl 0.1484 0.1585 'International Tables Vol C Tables 4.2.6.8 and 6.1.1.4'
Ni Ni 0.3393 1.1124 'International Tables Vol C Tables 4.2.6.8 and 6.1.1.4'

loop_
_geom_angle_atom_site_label_1
_geom_angle_atom_site_label_2
_geom_angle_atom_site_label_3
_geom_angle
N13 Ni1 N1 90.98(6)
N13 Ni1 N25 89.62(6)
N1 Ni1 N25 178.93(6)
N13 Ni1 N37 178.62(6)
N1 Ni1 N37 90.40(6)
N25 Ni1 N37 89.00(6)
N13 Ni1 Cl1 89.52(4)
N1 Ni1 Cl1 89.65(4)
N25 Ni1 Cl1 91.24(4)
N37 Ni1 Cl1 90.56(4)
N13 Ni1 Cl2 87.72(4)
N1 Ni1 Cl2 88.95(4)
N25 Ni1 Cl2 90.18(4)
N37 Ni1 Cl2 92.22(4)
Cl1 Ni1 Cl2 176.892(19)
C6 N1 C2 116.43(16)
C6 N1 Ni1 122.02(13)
C2 N1 Ni1 121.51(13)
N1 C2 C3 123.57(18)
N1 C2 H2 118.2
C3 C2 H2 118.2
C2 C3 C4 120.34(18)
C2 C3 H3 119.8
C4 C3 H3 119.8
C5 C4 C3 115.62(17)
C5 C4 C7 122.08(18)
C3 C4 C7 122.29(18)
C6 C5 C4 120.49(18)
C6 C5 H5 119.8
C4 C5 H5 119.8
N1 C6 C5 123.52(18)
N1 C6 H6 118.2
C5 C6 H6 118.2
C8 C7 C12 117.63(19)
C8 C7 C4 121.59(19)
C12 C7 C4 120.77(19)
C7 C8 C9 121.1(2)
C7 C8 H8 119.5
C9 C8 H8 119.5
C10 C9 C8 120.9(2)
C10 C9 H9 119.6
C8 C9 H9 119.6
C9 C10 C11 118.9(2)
C9 C10 H10 120.6
C11 C10 H10 120.6
C10 C11 C12 120.7(2)
C10 C11 H11 119.7
C12 C11 H11 119.7
C11 C12 C7 120.9(2)
C11 C12 H12 119.6
C7 C12 H12 119.6
C18 N13 C14 116.80(16)
C18 N13 Ni1 121.58(13)
C14 N13 Ni1 121.62(12)
N13 C14 C15 123.31(17)
N13 C14 H14 118.3
C15 C14 H14 118.3
C14 C15 C16 119.94(17)
C14 C15 H15 120.0
C16 C15 H15 120.0
C17 C16 C15 116.23(17)
C17 C16 C19 122.54(16)
C15 C16 C19 121.23(17)
C18 C17 C16 120.18(17)
C18 C17 H17 119.9
C16 C17 H17 119.9
N13 C18 C17 123.47(17)
N13 C18 H18 118.3
C17 C18 H18 118.3
C20 C19 C24 118.14(19)
C20 C19 C16 120.99(18)
C24 C19 C16 120.86(17)
C21 C20 C19 121.1(2)
C21 C20 H20 119.5
C19 C20 H20 119.5
C22 C21 C20 120.0(2)
C22 C21 H21 120.0
C20 C21 H21 120.0
C23 C22 C21 119.7(2)
C23 C22 H22 120.2
C21 C22 H22 120.2
C22 C23 C24 120.5(2)
C22 C23 H23 119.7
C24 C23 H23 119.7
C23 C24 C19 120.6(2)
C23 C24 H24 119.7
C19 C24 H24 119.7
C26 N25 C30 116.90(16)
C26 N25 Ni1 119.99(13)
C30 N25 Ni1 122.92(13)
N25 C26 C27 123.41(18)
N25 C26 H26 118.3
C27 C26 H26 118.3
C26 C27 C28 119.99(18)
C26 C27 H27 120.0
C28 C27 H27 120.0
C27 C28 C29 116.72(17)
C27 C28 C31 121.69(17)
C29 C28 C31 121.55(17)
C30 C29 C28 119.68(17)
C30 C29 H29 120.2
C28 C29 H29 120.2
N25 C30 C29 123.29(17)
N25 C30 H30 118.4
C29 C30 H30 118.4
C36 C31 C32 118.87(18)
C36 C31 C28 120.80(18)
C32 C31 C28 120.31(17)
C33 C32 C31 120.54(19)
C33 C32 H32 119.7
C31 C32 H32 119.7
C34 C33 C32 120.15(19)
C34 C33 H33 119.9
C32 C33 H33 119.9
C33 C34 C35 120.00(19)
C33 C34 H34 120.0
C35 C34 H34 120.0
C34 C35 C36 120.19(19)
C34 C35 H35 119.9
C36 C35 H35 119.9
C35 C36 C31 120.22(19)
C35 C36 H36 119.9
C31 C36 H36 119.9
C42 N37 C38 117.18(16)
C42 N37 Ni1 120.44(13)
C38 N37 Ni1 122.28(13)
N37 C38 C39 122.91(18)
N37 C38 H38 118.5
C39 C38 H38 118.5
C38 C39 C40 120.01(18)
C38 C39 H39 120.0
C40 C39 H39 120.0
C41 C40 C39 116.57(17)
C41 C40 C43 121.26(17)
C39 C40 C43 122.10(17)
C42 C41 C40 120.11(18)
C42 C41 H41 119.9
C40 C41 H41 119.9
N37 C42 C41 123.19(18)
N37 C42 H42 118.4
C41 C42 H42 118.4
C44 C43 C48 118.76(18)
C44 C43 C40 120.67(17)
C48 C43 C40 120.53(17)
C45 C44 C43 121.06(19)
C45 C44 H44 119.5
C43 C44 H44 119.5
C46 C45 C44 119.77(19)
C46 C45 H45 120.1
C44 C45 H45 120.1
C45 C46 C47 119.89(19)
C45 C46 H46 120.1
C47 C46 H46 120.1
C46 C47 C48 120.3(2)
C46 C47 H47 119.8
C48 C47 H47 119.8
C47 C48 C43 120.19(19)
C47 C48 H48 119.9
C43 C48 H48 119.9
C50 C49 H49A 109.5
C50 C49 H49B 109.5
H49A C49 H49B 109.5
C50 C49 H49C 109.5
H49A C49 H49C 109.5
H49B C49 H49C 109.5
C56 C50 C51 117.8(2)
C56 C50 C49 120.9(2)
C51 C50 C49 121.4(2)
C52 C51 C50 120.7(2)
C52 C51 H51 119.7
C50 C51 H51 119.7
C53 C52 C51 120.7(2)
C53 C52 H52 119.6
C51 C52 H52 119.6
C52 C53 C54 120.3(2)
C52 C53 H53 119.8
C54 C53 H53 119.8
C53 C54 C56 118.4(2)
C53 C54 C55 120.5(2)
C56 C54 C55 121.1(2)
C54 C55 H55A 109.5
C54 C55 H55B 109.5
H55A C55 H55B 109.5
C54 C55 H55C 109.5
H55A C55 H55C 109.5
H55B C55 H55C 109.5
C50 C56 C54 122.2(2)
C50 C56 H56 118.9
C54 C56 H56 118.9
C57 C1 C13 123.6(5)
C58 C13 C1 116.6(5)
C58 C13 C37 124.3(5)
C1 C13 C37 119.1(5)
C57 C25 C59 115.0(4)
C1 C57 C25 122.0(5)
C1 C57 C60 120.1(5)
C25 C57 C60 117.9(5)
C13 C58 C59 118.8(5)
C58 C59 C25 123.9(5)
C62 C61 C65 124.5(9)
C62 C61 C64 121.0(8)
C65 C61 C64 114.4(8)
C61 C62 C63 117.1(9)
C68 C63 C62 125.2(10)
C61 C65 C66 109.8(9)
C68 C66 C65 128.3(12)
C68 C66 C67 116.7(11)
C65 C66 C67 115.0(9)
C63 C68 C66 114.9(12)

loop_
_geom_bond_atom_site_label_1
_geom_bond_atom_site_label_2
_geom_bond_distance
Ni1 N13 2.1091(16)
Ni1 N1 2.1160(16)
Ni1 N25 2.1241(16)
Ni1 N37 2.1270(16)
Ni1 Cl1 2.4204(5)
Ni1 Cl2 2.4749(5)
N1 C6 1.341(2)
N1 C2 1.346(2)
C2 C3 1.383(3)
C2 H2 0.9500
C3 C4 1.401(3)
C3 H3 0.9500
C4 C5 1.398(3)
C4 C7 1.491(3)
C5 C6 1.384(3)
C5 H5 0.9500
C6 H6 0.9500
C7 C8 1.386(3)
C7 C12 1.399(3)
C8 C9 1.396(3)
C8 H8 0.9500
C9 C10 1.374(4)
C9 H9 0.9500
C10 C11 1.382(4)
C10 H10 0.9500
C11 C12 1.393(3)
C11 H11 0.9500
C12 H12 0.9500
N13 C18 1.343(2)
N13 C14 1.346(2)
C14 C15 1.385(3)
C14 H14 0.9500
C15 C16 1.403(2)
C15 H15 0.9500
C16 C17 1.398(3)
C16 C19 1.483(3)
C17 C18 1.381(3)
C17 H17 0.9500
C18 H18 0.9500
C19 C20 1.401(3)
C19 C24 1.401(3)
C20 C21 1.391(3)
C20 H20 0.9500
C21 C22 1.390(4)
C21 H21 0.9500
C22 C23 1.384(3)
C22 H22 0.9500
C23 C24 1.392(3)
C23 H23 0.9500
C24 H24 0.9500
N25 C26 1.345(2)
N25 C30 1.349(2)
C26 C27 1.381(3)
C26 H26 0.9500
C27 C28 1.397(3)
C27 H27 0.9500
C28 C29 1.402(3)
C28 C31 1.481(3)
C29 C30 1.386(3)
C29 H29 0.9500
C30 H30 0.9500
C31 C36 1.399(3)
C31 C32 1.400(3)
C32 C33 1.388(3)
C32 H32 0.9500
C33 C34 1.384(3)
C33 H33 0.9500
C34 C35 1.389(3)
C34 H34 0.9500
C35 C36 1.392(3)
C35 H35 0.9500
C36 H36 0.9500
N37 C42 1.342(2)
N37 C38 1.345(2)
C38 C39 1.386(3)
C38 H38 0.9500
C39 C40 1.397(3)
C39 H39 0.9500
C40 C41 1.393(3)
C40 C43 1.486(3)
C41 C42 1.382(3)
C41 H41 0.9500
C42 H42 0.9500
C43 C44 1.395(3)
C43 C48 1.400(3)
C44 C45 1.389(3)
C44 H44 0.9500
C45 C46 1.389(3)
C45 H45 0.9500
C46 C47 1.391(3)
C46 H46 0.9500
C47 C48 1.392(3)
C47 H47 0.9500
C48 H48 0.9500
C49 C50 1.504(4)
C49 H49A 0.9800
C49 H49B 0.9800
C49 H49C 0.9800
C50 C56 1.390(3)
C50 C51 1.399(3)
C51 C52 1.381(4)
C51 H51 0.9500
C52 C53 1.378(4)
C52 H52 0.9500
C53 C54 1.392(3)
C53 H53 0.9500
C54 C56 1.397(3)
C54 C55 1.509(4)
C55 H55A 0.9800
C55 H55B 0.9800
C55 H55C 0.9800
C56 H56 0.9500
C1 C57 1.367(6)
C1 C13 1.418(7)
C13 C58 1.392(7)
C13 C37 1.529(8)
C25 C57 1.378(7)
C25 C59 1.424(7)
C57 C60 1.542(7)
C58 C59 1.419(8)
C61 C62 1.395(14)
C61 C65 1.442(11)
C61 C64 1.506(13)
C62 C63 1.451(14)
C63 C68 1.312(17)
C65 C66 1.475(14)
C66 C68 1.408(17)
C66 C67 1.633(16)
